data_4084456
loop_
_publ_author_name
'Comanescu, Cezar C.'
'Iluc, Vlad M.'

_publ_section_title
;
 Synthesis and Reactivity of a Nucleophilic Palladium(II) Carbene
;
_journal_issue 21
_journal_name_full Organometallics
_journal_page_first 6059
_journal_paper_doi 10.1021/om500682s
_journal_volume 33
_journal_year 2014
_chemical_formula_sum 'C50 H59 P3 Pd'
_chemical_formula_weight 859.28
_chemical_name_systematic
; 
 ? 
;
_space_group_IT_number 14
_symmetry_cell_setting monoclinic
_symmetry_space_group_name_Hall '-P 2yn'
_symmetry_space_group_name_H-M 'P 1 21/n 1'
_atom_sites_solution_hydrogens geom
_atom_sites_solution_primary direct
_atom_sites_solution_secondary difmap
_audit_creation_method SHELXL-97
_cell_angle_alpha 90.00
_cell_angle_beta 102.1540(8)
_cell_angle_gamma 90.00
_cell_formula_units_Z 4
_cell_length_a 10.6451(6)
_cell_length_b 19.8859(11)
_cell_length_c 20.3451(12)
_cell_measurement_temperature 120(2)
_cell_volume 4210.3(4)
_computing_structure_refinement 'SHELXL-97 (Sheldrick, 1997)'
_computing_structure_solution 'SHELXS-97 (Sheldrick, 1990)'
_diffrn_ambient_temperature 120(2)
_diffrn_measured_fraction_theta_full 1.000
_diffrn_measured_fraction_theta_max 0.997
_diffrn_radiation_monochromator graphite
_diffrn_radiation_source 'fine-focus sealed tube'
_diffrn_radiation_type MoK\a
_diffrn_radiation_wavelength 0.71073
_diffrn_reflns_av_R_equivalents 0.0221
_diffrn_reflns_av_sigmaI/netI 0.0132
_diffrn_reflns_limit_h_max 14
_diffrn_reflns_limit_h_min -10
_diffrn_reflns_limit_k_max 27
_diffrn_reflns_limit_k_min -27
_diffrn_reflns_limit_l_max 27
_diffrn_reflns_limit_l_min -27
_diffrn_reflns_number 73275
_diffrn_reflns_theta_full 25.00
_diffrn_reflns_theta_max 29.24
_diffrn_reflns_theta_min 2.05
_exptl_absorpt_coefficient_mu 0.589
_exptl_absorpt_correction_T_max 0.7457
_exptl_absorpt_correction_T_min 0.6828
_exptl_absorpt_correction_type multi-scan
_exptl_absorpt_process_details 'Bruker AXS area detector scaling and absorption correction'
_exptl_crystal_density_diffrn 1.356
_exptl_crystal_density_method 'not measured'
_exptl_crystal_F_000 1800
_exptl_crystal_size_max 0.13
_exptl_crystal_size_mid 0.09
_exptl_crystal_size_min 0.02
_refine_diff_density_max 0.469
_refine_diff_density_min -0.492
_refine_diff_density_rms 0.055
_refine_ls_extinction_method none
_refine_ls_goodness_of_fit_ref 1.054
_refine_ls_hydrogen_treatment constr
_refine_ls_matrix_type full
_refine_ls_number_parameters 496
_refine_ls_number_reflns 11416
_refine_ls_number_restraints 0
_refine_ls_restrained_S_all 1.054
_refine_ls_R_factor_all 0.0235
_refine_ls_R_factor_gt 0.0209
_refine_ls_shift/su_max 0.003
_refine_ls_shift/su_mean 0.000
_refine_ls_structure_factor_coef Fsqd
_refine_ls_weighting_details 'calc w=1/[\s^2^(Fo^2^)+(0.0240P)^2^+2.7444P] where P=(Fo^2^+2Fc^2^)/3'
_refine_ls_weighting_scheme calc
_refine_ls_wR_factor_gt 0.0539
_refine_ls_wR_factor_ref 0.0555
_reflns_number_gt 10585
_reflns_number_total 11416
_reflns_threshold_expression >2sigma(I)
_cod_data_source_file om500682s_si_002.cif
_cod_data_source_block cc146
_cod_depositor_comments 'Adding full bibliography for 4084454--4084459.cif.'
_cod_original_sg_symbol_H-M P2(1)/n
_cod_database_code 4084456

loop_
_symmetry_equiv_pos_as_xyz
'x, y, z'
'-x+1/2, y+1/2, -z+1/2'
'-x, -y, -z'
'x-1/2, -y-1/2, z-1/2'

loop_
_atom_site_label
_atom_site_type_symbol
_atom_site_fract_x
_atom_site_fract_y
_atom_site_fract_z
_atom_site_U_iso_or_equiv
_atom_site_adp_type
_atom_site_occupancy
_atom_site_symmetry_multiplicity
_atom_site_calc_flag
_atom_site_refinement_flags
Pd Pd 0.005209(8) 0.122193(4) 0.250088(4) 0.00867(3) Uani 1 1 d .
P1 P -0.05636(3) 0.181091(15) 0.151012(14) 0.01199(6) Uani 1 1 d .
P2 P 0.02357(3) 0.081747(14) 0.360128(14) 0.01017(5) Uani 1 1 d .
P3 P 0.17060(3) 0.056855(14) 0.216608(14) 0.01050(6) Uani 1 1 d .
C21 C -0.15723(11) 0.17844(6) 0.34409(6) 0.0112(2) Uani 1 1 d .
C22 C -0.09427(11) 0.12974(6) 0.39120(6) 0.0124(2) Uani 1 1 d .
C23 C -0.11914(12) 0.12361(6) 0.45568(6) 0.0157(2) Uani 1 1 d .
H23 H -0.0801 0.0882 0.4841 0.019 Uiso 1 1 calc R
C24 C -0.20009(12) 0.16845(7) 0.47896(6) 0.0170(2) Uani 1 1 d .
H24 H -0.2204 0.1630 0.5219 0.020 Uiso 1 1 calc R
C25 C -0.25070(11) 0.22199(6) 0.43681(6) 0.0155(2) Uani 1 1 d .
H25 H -0.3006 0.2553 0.4530 0.019 Uiso 1 1 calc R
C26 C -0.22981(11) 0.22750(6) 0.37243(6) 0.0138(2) Uani 1 1 d .
H26 H -0.2646 0.2650 0.3458 0.017 Uiso 1 1 calc R
C31 C 0.06378(12) 0.23877(7) 0.12726(7) 0.0195(2) Uani 1 1 d .
H31 H 0.1207 0.2113 0.1044 0.023 Uiso 1 1 calc R
C32 C -0.11255(13) 0.12208(7) 0.08012(6) 0.0192(2) Uani 1 1 d .
H32 H -0.0471 0.0853 0.0853 0.023 Uiso 1 1 calc R
C33 C 0.14790(14) 0.26857(8) 0.19089(8) 0.0272(3) Uani 1 1 d .
H33A H 0.2169 0.2953 0.1788 0.041 Uiso 1 1 calc R
H33B H 0.1852 0.2321 0.2212 0.041 Uiso 1 1 calc R
H33C H 0.0954 0.2974 0.2135 0.041 Uiso 1 1 calc R
C34 C 0.00834(15) 0.29618(8) 0.07949(8) 0.0310(3) Uani 1 1 d .
H34A H 0.0788 0.3226 0.0685 0.047 Uiso 1 1 calc R
H34B H -0.0451 0.3252 0.1013 0.047 Uiso 1 1 calc R
H34C H -0.0440 0.2774 0.0382 0.047 Uiso 1 1 calc R
C35 C -0.12551(17) 0.14904(9) 0.00863(7) 0.0324(3) Uani 1 1 d .
H35A H -0.1505 0.1123 -0.0236 0.049 Uiso 1 1 calc R
H35B H -0.0430 0.1678 0.0034 0.049 Uiso 1 1 calc R
H35C H -0.1913 0.1843 0.0003 0.049 Uiso 1 1 calc R
C36 C -0.23724(14) 0.08897(7) 0.08947(7) 0.0254(3) Uani 1 1 d .
H36A H -0.3071 0.1220 0.0806 0.038 Uiso 1 1 calc R
H36B H -0.2264 0.0725 0.1357 0.038 Uiso 1 1 calc R
H36C H -0.2582 0.0512 0.0581 0.038 Uiso 1 1 calc R
C41 C 0.18025(11) 0.10529(6) 0.41456(6) 0.0137(2) Uani 1 1 d .
H41 H 0.2489 0.0837 0.3950 0.016 Uiso 1 1 calc R
C42 C -0.00396(11) -0.00595(6) 0.38376(6) 0.0126(2) Uani 1 1 d .
H42 H -0.0036 -0.0058 0.4330 0.015 Uiso 1 1 calc R
C43 C 0.19746(14) 0.18152(7) 0.41018(7) 0.0211(3) Uani 1 1 d .
H43A H 0.1779 0.1954 0.3629 0.032 Uiso 1 1 calc R
H43B H 0.2864 0.1935 0.4306 0.032 Uiso 1 1 calc R
H43C H 0.1391 0.2044 0.4343 0.032 Uiso 1 1 calc R
C44 C 0.20207(13) 0.08322(7) 0.48836(6) 0.0194(2) Uani 1 1 d .
H44A H 0.1912 0.0344 0.4906 0.029 Uiso 1 1 calc R
H44B H 0.1396 0.1057 0.5101 0.029 Uiso 1 1 calc R
H44C H 0.2893 0.0955 0.5116 0.029 Uiso 1 1 calc R
C45 C -0.13738(12) -0.02982(7) 0.34753(6) 0.0179(2) Uani 1 1 d .
H45A H -0.1411 -0.0317 0.2990 0.027 Uiso 1 1 calc R
H45B H -0.2026 0.0016 0.3566 0.027 Uiso 1 1 calc R
H45C H -0.1538 -0.0747 0.3638 0.027 Uiso 1 1 calc R
C46 C 0.10136(12) -0.05469(6) 0.37342(6) 0.0158(2) Uani 1 1 d .
H46A H 0.1045 -0.0561 0.3257 0.024 Uiso 1 1 calc R
H46B H 0.0825 -0.0997 0.3883 0.024 Uiso 1 1 calc R
H46C H 0.1845 -0.0395 0.3997 0.024 Uiso 1 1 calc R
C51 C 0.22868(11) 0.07854(6) 0.13973(6) 0.0135(2) Uani 1 1 d .
C52 C 0.32110(12) 0.12841(6) 0.13867(7) 0.0177(2) Uani 1 1 d .
H52 H 0.3619 0.1497 0.1794 0.021 Uiso 1 1 calc R
C53 C 0.35389(14) 0.14717(7) 0.07842(7) 0.0228(3) Uani 1 1 d .
H53 H 0.4175 0.1807 0.0785 0.027 Uiso 1 1 calc R
C54 C 0.29446(15) 0.11728(7) 0.01838(7) 0.0245(3) Uani 1 1 d .
H54 H 0.3159 0.1309 -0.0227 0.029 Uiso 1 1 calc R
C55 C 0.20355(14) 0.06744(7) 0.01854(6) 0.0219(3) Uani 1 1 d .
H55 H 0.1627 0.0468 -0.0225 0.026 Uiso 1 1 calc R
C56 C 0.17190(12) 0.04755(6) 0.07870(6) 0.0172(2) Uani 1 1 d .
H56 H 0.1111 0.0125 0.0784 0.021 Uiso 1 1 calc R
C61 C 0.12068(11) -0.02989(6) 0.19677(5) 0.0123(2) Uani 1 1 d .
C62 C -0.00910(12) -0.04553(6) 0.19111(6) 0.0154(2) Uani 1 1 d .
H62 H -0.0670 -0.0118 0.1993 0.018 Uiso 1 1 calc R
C63 C -0.05429(13) -0.11015(7) 0.17359(7) 0.0217(3) Uani 1 1 d .
H63 H -0.1427 -0.1204 0.1697 0.026 Uiso 1 1 calc R
C64 C 0.03053(14) -0.15962(7) 0.16176(7) 0.0231(3) Uani 1 1 d .
H64 H 0.0004 -0.2040 0.1507 0.028 Uiso 1 1 calc R
C65 C 0.15948(14) -0.14427(6) 0.16609(6) 0.0195(2) Uani 1 1 d .
H65 H 0.2169 -0.1782 0.1577 0.023 Uiso 1 1 calc R
C66 C 0.20473(12) -0.07961(6) 0.18267(6) 0.0151(2) Uani 1 1 d .
H66 H 0.2924 -0.0691 0.1845 0.018 Uiso 1 1 calc R
C71 C 0.31785(11) 0.05357(6) 0.28236(6) 0.0132(2) Uani 1 1 d .
C72 C 0.36867(12) -0.00528(6) 0.31490(6) 0.0168(2) Uani 1 1 d .
H72 H 0.3319 -0.0475 0.2999 0.020 Uiso 1 1 calc R
C73 C 0.47337(13) -0.00242(8) 0.36942(7) 0.0237(3) Uani 1 1 d .
H73 H 0.5064 -0.0427 0.3916 0.028 Uiso 1 1 calc R
C74 C 0.52938(13) 0.05872(8) 0.39132(7) 0.0265(3) Uani 1 1 d .
H74 H 0.6009 0.0603 0.4282 0.032 Uiso 1 1 calc R
C75 C 0.48057(13) 0.11752(7) 0.35925(7) 0.0227(3) Uani 1 1 d .
H75 H 0.5195 0.1595 0.3737 0.027 Uiso 1 1 calc R
C76 C 0.37462(12) 0.11526(6) 0.30586(6) 0.0174(2) Uani 1 1 d .
H76 H 0.3402 0.1559 0.2850 0.021 Uiso 1 1 calc R
C81 C -0.06910(13) 0.47717(7) 0.31509(7) 0.0221(3) Uani 1 1 d .
C82 C -0.08765(14) 0.41527(8) 0.28168(8) 0.0258(3) Uani 1 1 d .
H82 H -0.1257 0.4140 0.2351 0.031 Uiso 1 1 calc R
C83 C -0.05117(14) 0.35576(8) 0.31581(9) 0.0295(3) Uani 1 1 d .
H83 H -0.0651 0.3140 0.2927 0.035 Uiso 1 1 calc R
C84 C 0.00554(15) 0.35701(9) 0.38365(9) 0.0338(4) Uani 1 1 d .
H84 H 0.0302 0.3162 0.4071 0.041 Uiso 1 1 calc R
C85 C 0.02596(15) 0.41751(9) 0.41690(8) 0.0318(3) Uani 1 1 d .
H85 H 0.0658 0.4184 0.4633 0.038 Uiso 1 1 calc R
C86 C -0.01119(14) 0.47703(8) 0.38320(8) 0.0262(3) Uani 1 1 d .
H86 H 0.0030 0.5185 0.4069 0.031 Uiso 1 1 calc R
C87 C -0.11058(15) 0.54219(8) 0.27888(8) 0.0295(3) Uani 1 1 d .
H87A H -0.0800 0.5435 0.2367 0.044 Uiso 1 1 calc R
H87B H -0.0742 0.5802 0.3073 0.044 Uiso 1 1 calc R
H87C H -0.2046 0.5452 0.2691 0.044 Uiso 1 1 calc R
C C -0.14196(11) 0.17817(6) 0.27568(6) 0.0110(2) Uani 1 1 d .
C11 C -0.22966(11) 0.21314(6) 0.22333(6) 0.0116(2) Uani 1 1 d .
C12 C -0.35734(11) 0.23349(6) 0.22725(6) 0.0153(2) Uani 1 1 d .
H12 H -0.3881 0.2230 0.2666 0.018 Uiso 1 1 calc R
C13 C -0.43685(12) 0.26775(6) 0.17575(6) 0.0177(2) Uani 1 1 d .
H13 H -0.5196 0.2813 0.1812 0.021 Uiso 1 1 calc R
C14 C -0.39859(12) 0.28309(6) 0.11555(6) 0.0176(2) Uani 1 1 d .
H14 H -0.4529 0.3079 0.0810 0.021 Uiso 1 1 calc R
C15 C -0.27909(12) 0.26083(6) 0.10819(6) 0.0157(2) Uani 1 1 d .
H15 H -0.2524 0.2690 0.0672 0.019 Uiso 1 1 calc R
C16 C -0.19694(11) 0.22645(6) 0.16012(6) 0.0125(2) Uani 1 1 d .

loop_
_atom_site_aniso_label
_atom_site_aniso_U_11
_atom_site_aniso_U_22
_atom_site_aniso_U_33
_atom_site_aniso_U_23
_atom_site_aniso_U_13
_atom_site_aniso_U_12
Pd 0.00939(4) 0.00866(4) 0.00789(4) 0.00049(3) 0.00170(3) 0.00113(3)
P1 0.01273(13) 0.01370(13) 0.00980(12) 0.00269(10) 0.00295(10) 0.00319(10)
P2 0.01135(13) 0.01045(12) 0.00856(12) 0.00110(9) 0.00179(10) 0.00128(10)
P3 0.01045(13) 0.01015(12) 0.01108(12) 0.00003(10) 0.00266(10) 0.00038(10)
C21 0.0108(5) 0.0106(5) 0.0123(5) -0.0006(4) 0.0028(4) -0.0013(4)
C22 0.0133(5) 0.0129(5) 0.0115(5) -0.0001(4) 0.0037(4) 0.0016(4)
C23 0.0164(5) 0.0195(6) 0.0114(5) 0.0024(4) 0.0029(4) 0.0028(4)
C24 0.0169(6) 0.0236(6) 0.0116(5) -0.0008(4) 0.0053(4) 0.0010(5)
C25 0.0136(5) 0.0167(5) 0.0167(5) -0.0052(4) 0.0044(4) 0.0008(4)
C26 0.0139(5) 0.0122(5) 0.0156(5) -0.0010(4) 0.0036(4) 0.0006(4)
C31 0.0164(6) 0.0211(6) 0.0227(6) 0.0087(5) 0.0080(5) 0.0027(5)
C32 0.0216(6) 0.0227(6) 0.0122(5) -0.0024(4) 0.0009(4) 0.0073(5)
C33 0.0223(7) 0.0240(7) 0.0345(8) 0.0043(6) 0.0038(6) -0.0045(5)
C34 0.0238(7) 0.0310(8) 0.0395(8) 0.0226(7) 0.0093(6) 0.0028(6)
C35 0.0432(9) 0.0418(9) 0.0112(6) -0.0009(6) 0.0035(6) 0.0104(7)
C36 0.0239(7) 0.0236(7) 0.0250(7) -0.0057(5) -0.0032(5) 0.0003(5)
C41 0.0135(5) 0.0154(5) 0.0112(5) -0.0010(4) 0.0004(4) -0.0006(4)
C42 0.0148(5) 0.0120(5) 0.0110(5) 0.0023(4) 0.0026(4) 0.0000(4)
C43 0.0248(6) 0.0160(6) 0.0205(6) -0.0025(5) 0.0003(5) -0.0049(5)
C44 0.0197(6) 0.0254(6) 0.0112(5) 0.0004(4) -0.0009(4) -0.0011(5)
C45 0.0156(5) 0.0194(6) 0.0183(6) 0.0009(5) 0.0029(4) -0.0034(4)
C46 0.0183(6) 0.0131(5) 0.0159(5) 0.0020(4) 0.0032(4) 0.0023(4)
C51 0.0136(5) 0.0135(5) 0.0145(5) 0.0025(4) 0.0056(4) 0.0035(4)
C52 0.0178(6) 0.0159(6) 0.0210(6) 0.0022(4) 0.0078(5) 0.0017(4)
C53 0.0233(6) 0.0197(6) 0.0294(7) 0.0074(5) 0.0144(5) 0.0024(5)
C54 0.0313(7) 0.0244(7) 0.0221(6) 0.0088(5) 0.0156(6) 0.0095(5)
C55 0.0287(7) 0.0239(6) 0.0145(5) 0.0018(5) 0.0079(5) 0.0079(5)
C56 0.0193(6) 0.0170(6) 0.0162(5) 0.0000(4) 0.0060(4) 0.0032(5)
C61 0.0147(5) 0.0117(5) 0.0104(5) 0.0004(4) 0.0025(4) -0.0008(4)
C62 0.0155(5) 0.0168(5) 0.0141(5) -0.0007(4) 0.0035(4) -0.0015(4)
C63 0.0205(6) 0.0227(6) 0.0223(6) -0.0026(5) 0.0051(5) -0.0087(5)
C64 0.0326(7) 0.0154(6) 0.0214(6) -0.0033(5) 0.0061(5) -0.0081(5)
C65 0.0284(7) 0.0135(5) 0.0168(5) -0.0011(4) 0.0052(5) 0.0023(5)
C66 0.0167(5) 0.0147(5) 0.0144(5) -0.0005(4) 0.0041(4) 0.0008(4)
C71 0.0103(5) 0.0165(5) 0.0132(5) -0.0012(4) 0.0031(4) -0.0010(4)
C72 0.0145(5) 0.0185(6) 0.0169(5) 0.0001(4) 0.0024(4) 0.0008(4)
C73 0.0183(6) 0.0280(7) 0.0221(6) 0.0024(5) -0.0020(5) 0.0036(5)
C74 0.0152(6) 0.0382(8) 0.0229(6) -0.0030(6) -0.0032(5) -0.0030(5)
C75 0.0181(6) 0.0276(7) 0.0220(6) -0.0063(5) 0.0034(5) -0.0088(5)
C76 0.0172(6) 0.0183(6) 0.0174(6) -0.0016(4) 0.0050(5) -0.0036(4)
C81 0.0145(6) 0.0228(6) 0.0302(7) 0.0023(5) 0.0073(5) -0.0009(5)
C82 0.0187(6) 0.0305(7) 0.0286(7) -0.0033(6) 0.0060(5) -0.0035(5)
C83 0.0233(7) 0.0205(7) 0.0477(9) -0.0060(6) 0.0144(6) -0.0051(5)
C84 0.0243(7) 0.0297(8) 0.0499(10) 0.0140(7) 0.0135(7) 0.0031(6)
C85 0.0224(7) 0.0434(9) 0.0289(7) 0.0066(7) 0.0035(6) -0.0013(6)
C86 0.0201(6) 0.0285(7) 0.0303(7) -0.0050(6) 0.0061(5) -0.0050(5)
C87 0.0249(7) 0.0286(7) 0.0353(8) 0.0058(6) 0.0073(6) 0.0017(6)
C 0.0111(5) 0.0107(5) 0.0116(5) 0.0009(4) 0.0031(4) 0.0028(4)
C11 0.0129(5) 0.0098(5) 0.0119(5) 0.0002(4) 0.0023(4) 0.0009(4)
C12 0.0137(5) 0.0170(5) 0.0155(5) 0.0016(4) 0.0042(4) 0.0018(4)
C13 0.0125(5) 0.0189(6) 0.0215(6) 0.0014(5) 0.0030(4) 0.0044(4)
C14 0.0163(6) 0.0170(6) 0.0179(5) 0.0050(4) 0.0001(4) 0.0047(4)
C15 0.0173(6) 0.0162(5) 0.0133(5) 0.0036(4) 0.0024(4) 0.0028(4)
C16 0.0126(5) 0.0123(5) 0.0124(5) 0.0017(4) 0.0025(4) 0.0025(4)

loop_
_atom_type_symbol
_atom_type_description
_atom_type_scat_dispersion_real
_atom_type_scat_dispersion_imag
_atom_type_scat_source
C C 0.0033 0.0016 'International Tables Vol C Tables 4.2.6.8 and 6.1.1.4'
H H 0.0000 0.0000 'International Tables Vol C Tables 4.2.6.8 and 6.1.1.4'
P P 0.1023 0.0942 'International Tables Vol C Tables 4.2.6.8 and 6.1.1.4'
Pd Pd -0.9988 1.0072 'International Tables Vol C Tables 4.2.6.8 and 6.1.1.4'

loop_
_geom_angle_atom_site_label_1
_geom_angle_atom_site_label_2
_geom_angle_atom_site_label_3
_geom_angle
C Pd P1 81.73(3)
C Pd P2 81.97(3)
P1 Pd P2 163.655(11)
C Pd P3 177.96(3)
P1 Pd P3 96.748(11)
P2 Pd P3 99.581(10)
C16 P1 C31 110.64(6)
C16 P1 C32 105.02(6)
C31 P1 C32 108.36(6)
C16 P1 Pd 104.81(4)
C31 P1 Pd 117.21(4)
C32 P1 Pd 110.12(4)
C22 P2 C42 104.44(5)
C22 P2 C41 105.22(5)
C42 P2 C41 104.73(5)
C22 P2 Pd 103.28(4)
C42 P2 Pd 125.82(4)
C41 P2 Pd 111.48(4)
C61 P3 C71 106.97(5)
C61 P3 C51 99.61(5)
C71 P3 C51 103.79(5)
C61 P3 Pd 112.20(4)
C71 P3 Pd 112.18(4)
C51 P3 Pd 120.64(4)
C22 C21 C 121.06(10)
C22 C21 C26 114.03(10)
C C21 C26 124.86(10)
C23 C22 C21 122.34(11)
C23 C22 P2 124.70(9)
C21 C22 P2 112.89(8)
C24 C23 C22 121.16(11)
C24 C23 H23 119.4
C22 C23 H23 119.4
C23 C24 C25 117.68(11)
C23 C24 H24 121.2
C25 C24 H24 121.2
C26 C25 C24 121.58(11)
C26 C25 H25 119.2
C24 C25 H25 119.2
C25 C26 C21 122.33(11)
C25 C26 H26 118.8
C21 C26 H26 118.8
C33 C31 C34 109.05(12)
C33 C31 P1 109.37(9)
C34 C31 P1 115.50(9)
C33 C31 H31 107.5
C34 C31 H31 107.5
P1 C31 H31 107.5
C35 C32 C36 111.25(12)
C35 C32 P1 117.83(10)
C36 C32 P1 108.75(9)
C35 C32 H32 106.1
C36 C32 H32 106.1
P1 C32 H32 106.1
C31 C33 H33A 109.5
C31 C33 H33B 109.5
H33A C33 H33B 109.5
C31 C33 H33C 109.5
H33A C33 H33C 109.5
H33B C33 H33C 109.5
C31 C34 H34A 109.5
C31 C34 H34B 109.5
H34A C34 H34B 109.5
C31 C34 H34C 109.5
H34A C34 H34C 109.5
H34B C34 H34C 109.5
C32 C35 H35A 109.5
C32 C35 H35B 109.5
H35A C35 H35B 109.5
C32 C35 H35C 109.5
H35A C35 H35C 109.5
H35B C35 H35C 109.5
C32 C36 H36A 109.5
C32 C36 H36B 109.5
H36A C36 H36B 109.5
C32 C36 H36C 109.5
H36A C36 H36C 109.5
H36B C36 H36C 109.5
C43 C41 C44 110.17(10)
C43 C41 P2 108.55(8)
C44 C41 P2 116.32(9)
C43 C41 H41 107.1
C44 C41 H41 107.1
P2 C41 H41 107.1
C46 C42 C45 111.71(10)
C46 C42 P2 113.64(8)
C45 C42 P2 110.42(8)
C46 C42 H42 106.9
C45 C42 H42 106.9
P2 C42 H42 106.9
C41 C43 H43A 109.5
C41 C43 H43B 109.5
H43A C43 H43B 109.5
C41 C43 H43C 109.5
H43A C43 H43C 109.5
H43B C43 H43C 109.5
C41 C44 H44A 109.5
C41 C44 H44B 109.5
H44A C44 H44B 109.5
C41 C44 H44C 109.5
H44A C44 H44C 109.5
H44B C44 H44C 109.5
C42 C45 H45A 109.5
C42 C45 H45B 109.5
H45A C45 H45B 109.5
C42 C45 H45C 109.5
H45A C45 H45C 109.5
H45B C45 H45C 109.5
C42 C46 H46A 109.5
C42 C46 H46B 109.5
H46A C46 H46B 109.5
C42 C46 H46C 109.5
H46A C46 H46C 109.5
H46B C46 H46C 109.5
C52 C51 C56 118.06(11)
C52 C51 P3 122.62(9)
C56 C51 P3 119.15(9)
C53 C52 C51 120.65(12)
C53 C52 H52 119.7
C51 C52 H52 119.7
C54 C53 C52 120.53(13)
C54 C53 H53 119.7
C52 C53 H53 119.7
C53 C54 C55 119.61(12)
C53 C54 H54 120.2
C55 C54 H54 120.2
C54 C55 C56 120.22(13)
C54 C55 H55 119.9
C56 C55 H55 119.9
C55 C56 C51 120.90(12)
C55 C56 H56 119.6
C51 C56 H56 119.6
C62 C61 C66 119.24(11)
C62 C61 P3 117.74(9)
C66 C61 P3 122.87(9)
C63 C62 C61 120.61(12)
C63 C62 H62 119.7
C61 C62 H62 119.7
C64 C63 C62 119.70(12)
C64 C63 H63 120.1
C62 C63 H63 120.1
C63 C64 C65 120.14(12)
C63 C64 H64 119.9
C65 C64 H64 119.9
C66 C65 C64 120.37(12)
C66 C65 H65 119.8
C64 C65 H65 119.8
C65 C66 C61 119.89(12)
C65 C66 H66 120.1
C61 C66 H66 120.1
C72 C71 C76 118.30(11)
C72 C71 P3 124.17(9)
C76 C71 P3 117.18(9)
C71 C72 C73 120.44(12)
C71 C72 H72 119.8
C73 C72 H72 119.8
C74 C73 C72 120.52(13)
C74 C73 H73 119.7
C72 C73 H73 119.7
C75 C74 C73 119.71(12)
C75 C74 H74 120.1
C73 C74 H74 120.1
C74 C75 C76 120.13(12)
C74 C75 H75 119.9
C76 C75 H75 119.9
C75 C76 C71 120.86(12)
C75 C76 H76 119.6
C71 C76 H76 119.6
C86 C81 C82 117.97(13)
C86 C81 C87 120.70(14)
C82 C81 C87 121.33(14)
C83 C82 C81 120.77(14)
C83 C82 H82 119.6
C81 C82 H82 119.6
C84 C83 C82 120.09(15)
C84 C83 H83 120.0
C82 C83 H83 120.0
C85 C84 C83 119.76(15)
C85 C84 H84 120.1
C83 C84 H84 120.1
C84 C85 C86 120.40(15)
C84 C85 H85 119.8
C86 C85 H85 119.8
C85 C86 C81 121.01(14)
C85 C86 H86 119.5
C81 C86 H86 119.5
C81 C87 H87A 109.5
C81 C87 H87B 109.5
H87A C87 H87B 109.5
C81 C87 H87C 109.5
H87A C87 H87C 109.5
H87B C87 H87C 109.5
C21 C C11 121.85(10)
C21 C Pd 119.40(8)
C11 C Pd 118.68(8)
C16 C11 C12 114.29(10)
C16 C11 C 120.90(10)
C12 C11 C 124.69(10)
C13 C12 C11 122.22(11)
C13 C12 H12 118.9
C11 C12 H12 118.9
C12 C13 C14 121.71(11)
C12 C13 H13 119.1
C14 C13 H13 119.1
C15 C14 C13 117.84(11)
C15 C14 H14 121.1
C13 C14 H14 121.1
C14 C15 C16 121.12(11)
C14 C15 H15 119.4
C16 C15 H15 119.4
C15 C16 C11 122.61(11)
C15 C16 P1 124.82(9)
C11 C16 P1 111.59(8)

loop_
_geom_bond_atom_site_label_1
_geom_bond_atom_site_label_2
_geom_bond_distance
Pd C 2.0755(11)
Pd P1 2.3040(3)
Pd P2 2.3480(3)
Pd P3 2.3993(3)
P1 C16 1.7900(12)
P1 C31 1.8561(13)
P1 C32 1.8578(13)
P2 C22 1.7938(12)
P2 C42 1.8487(12)
P2 C41 1.8574(12)
P3 C61 1.8250(12)
P3 C71 1.8352(12)
P3 C51 1.8498(12)
C21 C22 1.4266(15)
C21 C 1.4348(15)
C21 C26 1.4384(16)
C22 C23 1.3973(16)
C23 C24 1.3907(17)
C23 H23 0.9500
C24 C25 1.4017(17)
C24 H24 0.9500
C25 C26 1.3783(16)
C25 H25 0.9500
C26 H26 0.9500
C31 C33 1.530(2)
C31 C34 1.5345(18)
C31 H31 1.0000
C32 C35 1.5289(19)
C32 C36 1.529(2)
C32 H32 1.0000
C33 H33A 0.9800
C33 H33B 0.9800
C33 H33C 0.9800
C34 H34A 0.9800
C34 H34B 0.9800
C34 H34C 0.9800
C35 H35A 0.9800
C35 H35B 0.9800
C35 H35C 0.9800
C36 H36A 0.9800
C36 H36B 0.9800
C36 H36C 0.9800
C41 C43 1.5318(17)
C41 C44 1.5343(16)
C41 H41 1.0000
C42 C46 1.5296(16)
C42 C45 1.5313(17)
C42 H42 1.0000
C43 H43A 0.9800
C43 H43B 0.9800
C43 H43C 0.9800
C44 H44A 0.9800
C44 H44B 0.9800
C44 H44C 0.9800
C45 H45A 0.9800
C45 H45B 0.9800
C45 H45C 0.9800
C46 H46A 0.9800
C46 H46B 0.9800
C46 H46C 0.9800
C51 C52 1.4002(17)
C51 C56 1.4039(17)
C52 C53 1.3942(18)
C52 H52 0.9500
C53 C54 1.386(2)
C53 H53 0.9500
C54 C55 1.386(2)
C54 H54 0.9500
C55 C56 1.3934(17)
C55 H55 0.9500
C56 H56 0.9500
C61 C62 1.3970(16)
C61 C66 1.4030(16)
C62 C63 1.3920(17)
C62 H62 0.9500
C63 C64 1.390(2)
C63 H63 0.9500
C64 C65 1.391(2)
C64 H64 0.9500
C65 C66 1.3894(17)
C65 H65 0.9500
C66 H66 0.9500
C71 C72 1.3964(17)
C71 C76 1.4060(17)
C72 C73 1.3982(17)
C72 H72 0.9500
C73 C74 1.386(2)
C73 H73 0.9500
C74 C75 1.386(2)
C74 H74 0.9500
C75 C76 1.3922(18)
C75 H75 0.9500
C76 H76 0.9500
C81 C86 1.393(2)
C81 C82 1.400(2)
C81 C87 1.508(2)
C82 C83 1.386(2)
C82 H82 0.9500
C83 C84 1.385(2)
C83 H83 0.9500
C84 C85 1.375(3)
C84 H84 0.9500
C85 C86 1.383(2)
C85 H85 0.9500
C86 H86 0.9500
C87 H87A 0.9800
C87 H87B 0.9800
C87 H87C 0.9800
C C11 1.4389(15)
C11 C16 1.4262(15)
C11 C12 1.4363(16)
C12 C13 1.3803(17)
C12 H12 0.9500
C13 C14 1.4032(18)
C13 H13 0.9500
C14 C15 1.3845(17)
C14 H14 0.9500
C15 C16 1.3998(15)
C15 H15 0.9500
